data_4026681
loop_
_publ_author_name
'Kai Hong'
'James P. Morken'

_publ_section_title
;
 Catalytic Enantioselective Diboration of Cyclic Dienes. A Modified Ligand
 with General Utility
;
_journal_name_full 'Journal of Organic Chemistry'
_journal_page_first 9102
_journal_page_last 9108
_journal_paper_doi 10.1021/jo201321k
_journal_volume 76
_journal_year 2011
_chemical_absolute_configuration ad
_chemical_formula_moiety 'C17 H30 O2'
_chemical_formula_sum 'C17 H30 O2'
_chemical_formula_weight 266.41
_chemical_name_systematic
; 
 ? 
;
_space_group_IT_number 4
_symmetry_cell_setting monoclinic
_symmetry_space_group_name_Hall 'P 2yb'
_symmetry_space_group_name_H-M 'P 1 21 1'
_atom_sites_solution_hydrogens difmap
_atom_sites_solution_primary direct
_atom_sites_solution_secondary difmap
_audit_creation_method SHELXL-97
_cell_angle_alpha 90.00
_cell_angle_beta 91.958(5)
_cell_angle_gamma 90.00
_cell_formula_units_Z 8
_cell_length_a 15.5500(9)
_cell_length_b 10.1305(6)
_cell_length_c 20.3828(13)
_cell_measurement_reflns_used 9863
_cell_measurement_temperature 100(2)
_cell_measurement_theta_max 66.81
_cell_measurement_theta_min 3.52
_cell_volume 3209.0(3)
_computing_cell_refinement 'Bruker SAINT'
_computing_data_collection 'Bruker APEX2'
_computing_data_reduction 'Bruker SAINT'
_computing_molecular_graphics 'Bruker SHELXTL'
_computing_publication_material 'Bruker SHELXTL'
_computing_structure_refinement 'SHELXL-97 (Sheldrick, 2008)'
_computing_structure_solution 'SHELXS-97 (Sheldrick, 2008)'
_diffrn_ambient_temperature 100(2)
_diffrn_measured_fraction_theta_full 0.974
_diffrn_measured_fraction_theta_max 0.974
_diffrn_measurement_device_type 'Bruker Kappa APEX II DUO CCD diffractometer'
_diffrn_measurement_method '\f and \w scans'
_diffrn_radiation_monochromator graphite
_diffrn_radiation_type CuK\a
_diffrn_radiation_wavelength 1.54178
_diffrn_reflns_av_R_equivalents 0.0624
_diffrn_reflns_av_sigmaI/netI 0.0577
_diffrn_reflns_limit_h_max 18
_diffrn_reflns_limit_h_min -18
_diffrn_reflns_limit_k_max 11
_diffrn_reflns_limit_k_min -12
_diffrn_reflns_limit_l_max 23
_diffrn_reflns_limit_l_min -24
_diffrn_reflns_number 34058
_diffrn_reflns_theta_full 67.36
_diffrn_reflns_theta_max 67.36
_diffrn_reflns_theta_min 2.17
_diffrn_source 'microfocus sealed tube'
_diffrn_source_type 'Incoatec I\uS'
_exptl_absorpt_coefficient_mu 0.537
_exptl_absorpt_correction_T_max 0.9788
_exptl_absorpt_correction_T_min 0.8554
_exptl_absorpt_correction_type multi-scan
_exptl_absorpt_process_details
;
Sheldrick, G.M. (2008). SADABS v2008/1. Bruker AXS Inc. Madison, WI USA.
;
_exptl_crystal_colour colorless
_exptl_crystal_density_diffrn 1.103
_exptl_crystal_density_method none
_exptl_crystal_description needle
_exptl_crystal_F_000 1184
_exptl_crystal_size_max 0.30
_exptl_crystal_size_mid 0.05
_exptl_crystal_size_min 0.04
_refine_diff_density_max 0.197
_refine_diff_density_min -0.203
_refine_diff_density_rms 0.041
_refine_ls_abs_structure_details 'Flack H D (1983), Acta Cryst. A39, 876-881'
_refine_ls_abs_structure_Flack 0.00(15)
_refine_ls_extinction_coef na
_refine_ls_extinction_method none
_refine_ls_goodness_of_fit_ref 1.044
_refine_ls_hydrogen_treatment mixed
_refine_ls_matrix_type full
_refine_ls_number_parameters 711
_refine_ls_number_reflns 9423
_refine_ls_number_restraints 9
_refine_ls_restrained_S_all 1.044
_refine_ls_R_factor_all 0.0504
_refine_ls_R_factor_gt 0.0441
_refine_ls_shift/su_max 0.000
_refine_ls_shift/su_mean 0.000
_refine_ls_structure_factor_coef Fsqd
_refine_ls_weighting_details 'calc w=1/[\s^2^(Fo^2^)+(0.0359P)^2^+1.0839P] where P=(Fo^2^+2Fc^2^)/3'
_refine_ls_weighting_scheme calc
_refine_ls_wR_factor_gt 0.1013
_refine_ls_wR_factor_ref 0.1045
_reflns_number_gt 8518
_reflns_number_total 9423
_reflns_threshold_expression >2sigma(I)
_cod_data_source_file jo201321k_si_005.cif
_cod_data_source_block C17H30O2
_cod_database_code 4026681

loop_
_symmetry_equiv_pos_as_xyz
'x, y, z'
'-x, y+1/2, -z'

loop_
_atom_site_label
_atom_site_type_symbol
_atom_site_fract_x
_atom_site_fract_y
_atom_site_fract_z
_atom_site_U_iso_or_equiv
_atom_site_adp_type
_atom_site_occupancy
_atom_site_symmetry_multiplicity
_atom_site_calc_flag
_atom_site_refinement_flags
O1 O 0.66333(10) 0.03172(18) 0.20638(8) 0.0261(4) Uani 1 1 d D
H1O H 0.6499(19) -0.049(2) 0.2153(14) 0.039 Uiso 1 1 d D
O2 O 0.68361(10) 0.28421(18) 0.23737(8) 0.0249(4) Uani 1 1 d D
H2O H 0.6652(18) 0.206(2) 0.2390(14) 0.037 Uiso 1 1 d D
C1 C 0.72852(14) 0.0347(3) 0.15791(11) 0.0242(5) Uani 1 1 d .
H1A H 0.7825 -0.0050 0.1773 0.029 Uiso 1 1 calc R
C2 C 0.70034(16) -0.0442(3) 0.09773(12) 0.0304(6) Uani 1 1 d .
H2A H 0.6909 -0.1373 0.1103 0.036 Uiso 1 1 calc R
H2B H 0.7462 -0.0421 0.0653 0.036 Uiso 1 1 calc R
C3 C 0.61761(17) 0.0125(3) 0.06697(13) 0.0344(6) Uani 1 1 d .
H3A H 0.6077 -0.0257 0.0226 0.041 Uiso 1 1 calc R
H3B H 0.5685 -0.0127 0.0940 0.041 Uiso 1 1 calc R
C4 C 0.62164(15) 0.1593(3) 0.06182(12) 0.0298(6) Uani 1 1 d .
H4 H 0.5805 0.2006 0.0330 0.036 Uiso 1 1 calc R
C5 C 0.67759(14) 0.2380(3) 0.09391(11) 0.0243(5) Uani 1 1 d .
C6 C 0.74563(14) 0.1788(3) 0.14127(11) 0.0225(5) Uani 1 1 d .
H6A H 0.8007 0.1796 0.1174 0.027 Uiso 1 1 calc R
C7 C 0.68146(14) 0.3850(3) 0.08249(11) 0.0241(5) Uani 1 1 d .
H7A H 0.6820 0.4283 0.1266 0.029 Uiso 1 1 calc R
C8 C 0.60530(15) 0.4435(3) 0.04226(13) 0.0337(6) Uani 1 1 d .
H8A H 0.6031 0.4035 -0.0021 0.040 Uiso 1 1 calc R
H8B H 0.5510 0.4215 0.0637 0.040 Uiso 1 1 calc R
C9 C 0.61304(16) 0.5929(3) 0.03607(13) 0.0352(6) Uani 1 1 d .
H9A H 0.5634 0.6274 0.0096 0.042 Uiso 1 1 calc R
H9B H 0.6119 0.6335 0.0802 0.042 Uiso 1 1 calc R
C10 C 0.69631(15) 0.6302(3) 0.00358(12) 0.0294(6) Uani 1 1 d .
H10A H 0.6953 0.5962 -0.0420 0.035 Uiso 1 1 calc R
H10B H 0.7015 0.7276 0.0018 0.035 Uiso 1 1 calc R
C11 C 0.77304(15) 0.5733(3) 0.04167(11) 0.0270(5) Uani 1 1 d .
H11A H 0.7777 0.6154 0.0855 0.032 Uiso 1 1 calc R
H11B H 0.8262 0.5937 0.0183 0.032 Uiso 1 1 calc R
C12 C 0.76534(14) 0.4246(3) 0.04993(12) 0.0263(5) Uani 1 1 d .
H12A H 0.8149 0.3921 0.0771 0.032 Uiso 1 1 calc R
H12B H 0.7675 0.3819 0.0063 0.032 Uiso 1 1 calc R
C13 C 0.76226(13) 0.2631(2) 0.20361(11) 0.0221(5) Uani 1 1 d .
H13A H 0.7831 0.3515 0.1891 0.027 Uiso 1 1 calc R
C14 C 0.83255(15) 0.2035(3) 0.24872(11) 0.0251(5) Uani 1 1 d .
H14A H 0.8743 0.1576 0.2211 0.030 Uiso 1 1 calc R
H14B H 0.8059 0.1361 0.2767 0.030 Uiso 1 1 calc R
C15 C 0.88204(15) 0.3008(3) 0.29340(11) 0.0279(5) Uani 1 1 d .
H15A H 0.9053 0.3722 0.2652 0.033 Uiso 1 1 calc R
C16 C 0.95793(18) 0.2307(3) 0.32722(14) 0.0412(7) Uani 1 1 d .
H16A H 0.9896 0.2931 0.3557 0.062 Uiso 1 1 calc R
H16B H 0.9963 0.1964 0.2941 0.062 Uiso 1 1 calc R
H16C H 0.9368 0.1574 0.3536 0.062 Uiso 1 1 calc R
C17 C 0.82528(17) 0.3650(3) 0.34366(12) 0.0352(6) Uani 1 1 d .
H17A H 0.8599 0.4258 0.3711 0.053 Uiso 1 1 calc R
H17B H 0.8006 0.2967 0.3714 0.053 Uiso 1 1 calc R
H17C H 0.7788 0.4139 0.3209 0.053 Uiso 1 1 calc R
O3 O 0.62326(10) 0.53077(18) 0.26842(8) 0.0274(4) Uani 1 1 d D
H3O H 0.6373(19) 0.452(2) 0.2596(14) 0.041 Uiso 1 1 d D
O4 O 0.61445(10) 0.78309(18) 0.23450(8) 0.0271(4) Uani 1 1 d D
H4O H 0.6307(19) 0.704(2) 0.2394(14) 0.041 Uiso 1 1 d D
C18 C 0.54193(14) 0.5347(3) 0.30002(11) 0.0238(5) Uani 1 1 d .
H18A H 0.4964 0.4989 0.2691 0.029 Uiso 1 1 calc R
C19 C 0.54400(15) 0.4529(3) 0.36192(11) 0.0260(5) Uani 1 1 d .
H19A H 0.5557 0.3596 0.3508 0.031 Uiso 1 1 calc R
H19B H 0.4872 0.4570 0.3823 0.031 Uiso 1 1 calc R
C20 C 0.61311(16) 0.5025(3) 0.41058(11) 0.0285(6) Uani 1 1 d .
H20A H 0.6023 0.4659 0.4546 0.034 Uiso 1 1 calc R
H20B H 0.6700 0.4703 0.3972 0.034 Uiso 1 1 calc R
C21 C 0.61484(15) 0.6494(3) 0.41447(12) 0.0267(5) Uani 1 1 d .
H21 H 0.6473 0.6871 0.4501 0.032 Uiso 1 1 calc R
C22 C 0.57549(14) 0.7331(3) 0.37309(11) 0.0226(5) Uani 1 1 d .
C23 C 0.52162(14) 0.6792(2) 0.31439(11) 0.0217(5) Uani 1 1 d .
H23A H 0.4603 0.6816 0.3276 0.026 Uiso 1 1 calc R
C24 C 0.57705(14) 0.8812(3) 0.38326(11) 0.0239(5) Uani 1 1 d .
H24A H 0.5895 0.9224 0.3400 0.029 Uiso 1 1 calc R
C25 C 0.64594(15) 0.9309(3) 0.43323(12) 0.0297(6) Uani 1 1 d .
H25A H 0.6347 0.8939 0.4771 0.036 Uiso 1 1 calc R
H25B H 0.7033 0.9002 0.4202 0.036 Uiso 1 1 calc R
C26 C 0.64527(17) 1.0813(3) 0.43673(12) 0.0342(6) Uani 1 1 d .
H26A H 0.6905 1.1115 0.4686 0.041 Uiso 1 1 calc R
H26B H 0.6582 1.1182 0.3932 0.041 Uiso 1 1 calc R
C27 C 0.55832(16) 1.1311(3) 0.45752(12) 0.0311(6) Uani 1 1 d .
H27A H 0.5585 1.2288 0.4580 0.037 Uiso 1 1 calc R
H27B H 0.5477 1.1000 0.5026 0.037 Uiso 1 1 calc R
C28 C 0.48640(16) 1.0823(3) 0.41089(12) 0.0311(6) Uani 1 1 d .
H28A H 0.4923 1.1240 0.3674 0.037 Uiso 1 1 calc R
H28B H 0.4301 1.1089 0.4279 0.037 Uiso 1 1 calc R
C29 C 0.48879(15) 0.9325(3) 0.40336(12) 0.0265(5) Uani 1 1 d .
H29A H 0.4447 0.9055 0.3698 0.032 Uiso 1 1 calc R
H29B H 0.4739 0.8912 0.4455 0.032 Uiso 1 1 calc R
C30 C 0.52658(14) 0.7665(2) 0.25274(11) 0.0228(5) Uani 1 1 d .
H30A H 0.5044 0.8558 0.2646 0.027 Uiso 1 1 calc R
C31 C 0.47336(17) 0.7192(3) 0.19328(12) 0.0308(6) Uani 1 1 d .
H31A H 0.4973 0.6338 0.1789 0.037 Uiso 1 1 calc R
H31B H 0.4808 0.7832 0.1572 0.037 Uiso 1 1 calc R
C32 C 0.37689(17) 0.7009(3) 0.20257(14) 0.0378(7) Uani 1 1 d .
H32 H 0.3693 0.6236 0.2323 0.045 Uiso 1 1 calc R
C33 C 0.33510(16) 0.8197(3) 0.23357(15) 0.0426(7) Uani 1 1 d .
H33A H 0.2737 0.8023 0.2386 0.064 Uiso 1 1 calc R
H33B H 0.3421 0.8971 0.2054 0.064 Uiso 1 1 calc R
H33C H 0.3625 0.8366 0.2768 0.064 Uiso 1 1 calc R
C34 C 0.3312(3) 0.6694(4) 0.13685(17) 0.0662(11) Uani 1 1 d .
H34A H 0.3579 0.5919 0.1172 0.099 Uiso 1 1 calc R
H34B H 0.3360 0.7451 0.1073 0.099 Uiso 1 1 calc R
H34C H 0.2703 0.6511 0.1439 0.099 Uiso 1 1 calc R
O5 O 0.14679(11) 0.58325(18) 0.28452(8) 0.0289(4) Uani 1 1 d D
H5O H 0.153(2) 0.501(2) 0.2736(15) 0.043 Uiso 1 1 d D
O6 O 0.07847(10) 0.82109(18) 0.26870(7) 0.0240(4) Uani 1 1 d D
H6O H 0.1029(18) 0.749(2) 0.2576(14) 0.036 Uiso 1 1 d D
C35 C 0.12509(16) 0.5754(3) 0.35248(10) 0.0262(5) Uani 1 1 d .
H35A H 0.0753 0.5138 0.3566 0.031 Uiso 1 1 calc R
C36 C 0.20128(17) 0.5221(3) 0.39291(12) 0.0325(6) Uani 1 1 d .
H36A H 0.1864 0.5172 0.4397 0.039 Uiso 1 1 calc R
H36B H 0.2153 0.4319 0.3779 0.039 Uiso 1 1 calc R
C37 C 0.27835(16) 0.6110(3) 0.38565(13) 0.0335(6) Uani 1 1 d .
H37A H 0.3247 0.5839 0.4173 0.040 Uiso 1 1 calc R
H37B H 0.3002 0.6019 0.3408 0.040 Uiso 1 1 calc R
C38 C 0.25506(15) 0.7525(3) 0.39774(11) 0.0278(6) Uani 1 1 d .
H38A H 0.3004 0.8123 0.4088 0.033 Uiso 1 1 calc R
C39 C 0.17531(14) 0.7998(3) 0.39407(10) 0.0228(5) Uani 1 1 d .
C40 C 0.09859(14) 0.7120(3) 0.37533(10) 0.0235(5) Uani 1 1 d .
H40A H 0.0668 0.6981 0.4166 0.028 Uiso 1 1 calc R
C41 C 0.15482(15) 0.9415(3) 0.41208(11) 0.0261(5) Uani 1 1 d .
H41A H 0.1194 0.9796 0.3748 0.031 Uiso 1 1 calc R
C42 C 0.23305(18) 1.0305(3) 0.42284(12) 0.0355(6) Uani 1 1 d .
H42A H 0.2701 0.9946 0.4591 0.043 Uiso 1 1 calc R
H42B H 0.2670 1.0315 0.3826 0.043 Uiso 1 1 calc R
C43 C 0.2066(2) 1.1704(3) 0.43944(14) 0.0469(8) Uani 1 1 d .
H43A H 0.1728 1.2084 0.4019 0.056 Uiso 1 1 calc R
H43B H 0.2587 1.2253 0.4469 0.056 Uiso 1 1 calc R
C44 C 0.1529(2) 1.1736(3) 0.50045(15) 0.0527(9) Uani 1 1 d .
H44A H 0.1885 1.1439 0.5389 0.063 Uiso 1 1 calc R
H44B H 0.1341 1.2653 0.5088 0.063 Uiso 1 1 calc R
C45 C 0.07469(19) 1.0854(4) 0.49228(14) 0.0481(8) Uani 1 1 d .
H45A H 0.0352 1.1224 0.4579 0.058 Uiso 1 1 calc R
H45B H 0.0438 1.0832 0.5339 0.058 Uiso 1 1 calc R
C46 C 0.09931(17) 0.9454(3) 0.47343(11) 0.0329(6) Uani 1 1 d .
H46A H 0.0463 0.8931 0.4648 0.040 Uiso 1 1 calc R
H46B H 0.1316 0.9038 0.5107 0.040 Uiso 1 1 calc R
C47 C 0.03457(14) 0.7788(3) 0.32666(10) 0.0225(5) Uani 1 1 d .
H47A H 0.0119 0.8595 0.3484 0.027 Uiso 1 1 calc R
C48 C -0.04225(14) 0.6924(3) 0.30644(11) 0.0245(5) Uani 1 1 d .
H48A H -0.0647 0.6498 0.3461 0.029 Uiso 1 1 calc R
H48B H -0.0227 0.6217 0.2769 0.029 Uiso 1 1 calc R
C49 C -0.11542(15) 0.7699(3) 0.27140(11) 0.0263(5) Uani 1 1 d .
H49A H -0.0892 0.8337 0.2404 0.032 Uiso 1 1 calc R
C50 C -0.16761(17) 0.8479(3) 0.31994(13) 0.0344(6) Uani 1 1 d .
H50A H -0.2136 0.8959 0.2962 0.052 Uiso 1 1 calc R
H50B H -0.1300 0.9107 0.3435 0.052 Uiso 1 1 calc R
H50C H -0.1928 0.7871 0.3514 0.052 Uiso 1 1 calc R
C51 C -0.17414(15) 0.6775(3) 0.23171(12) 0.0317(6) Uani 1 1 d .
H51A H -0.2199 0.7289 0.2094 0.048 Uiso 1 1 calc R
H51B H -0.1997 0.6131 0.2611 0.048 Uiso 1 1 calc R
H51C H -0.1406 0.6312 0.1990 0.048 Uiso 1 1 calc R
O7 O 0.13695(11) 0.06971(18) 0.24153(7) 0.0275(4) Uani 1 1 d D
H7O H 0.1235(19) -0.007(2) 0.2507(15) 0.041 Uiso 1 1 d D
O8 O 0.17213(10) 0.32543(18) 0.25844(8) 0.0262(4) Uani 1 1 d D
H8O H 0.1504(18) 0.248(2) 0.2650(14) 0.039 Uiso 1 1 d D
C52 C 0.16573(15) 0.0685(2) 0.17515(10) 0.0228(5) Uani 1 1 d .
H52A H 0.2234 0.0248 0.1745 0.027 Uiso 1 1 calc R
C53 C 0.10330(16) -0.0075(3) 0.13079(11) 0.0264(5) Uani 1 1 d .
H53A H 0.1228 -0.0048 0.0851 0.032 Uiso 1 1 calc R
H53B H 0.1015 -0.1010 0.1449 0.032 Uiso 1 1 calc R
C54 C 0.01445(15) 0.0524(3) 0.13382(12) 0.0285(6) Uani 1 1 d .
H54A H -0.0231 0.0147 0.0984 0.034 Uiso 1 1 calc R
H54B H -0.0107 0.0300 0.1764 0.034 Uiso 1 1 calc R
C55 C 0.01777(15) 0.1995(3) 0.12643(11) 0.0261(5) Uani 1 1 d .
H55A H -0.0349 0.2436 0.1162 0.031 Uiso 1 1 calc R
C56 C 0.08834(13) 0.2738(3) 0.13295(10) 0.0210(5) Uani 1 1 d .
C57 C 0.17489(14) 0.2114(2) 0.15287(11) 0.0212(5) Uani 1 1 d .
H57A H 0.2098 0.2097 0.1126 0.025 Uiso 1 1 calc R
C58 C 0.08739(14) 0.4207(3) 0.11787(10) 0.0232(5) Uani 1 1 d .
H58A H 0.1261 0.4648 0.1513 0.028 Uiso 1 1 calc R
C59 C -0.00009(16) 0.4866(3) 0.12066(13) 0.0305(6) Uani 1 1 d .
H59A H -0.0244 0.4705 0.1642 0.037 Uiso 1 1 calc R
H59B H -0.0396 0.4471 0.0869 0.037 Uiso 1 1 calc R
C60 C 0.00638(17) 0.6351(3) 0.10889(12) 0.0330(6) Uani 1 1 d .
H60A H -0.0514 0.6756 0.1114 0.040 Uiso 1 1 calc R
H60B H 0.0443 0.6754 0.1434 0.040 Uiso 1 1 calc R
C61 C 0.04256(15) 0.6620(3) 0.04169(11) 0.0281(5) Uani 1 1 d .
H61A H 0.0013 0.6304 0.0071 0.034 Uiso 1 1 calc R
H61B H 0.0499 0.7583 0.0359 0.034 Uiso 1 1 calc R
C62 C 0.12827(16) 0.5940(3) 0.03402(13) 0.0329(6) Uani 1 1 d .
H62A H 0.1719 0.6367 0.0634 0.040 Uiso 1 1 calc R
H62B H 0.1466 0.6053 -0.0117 0.040 Uiso 1 1 calc R
C63 C 0.12472(16) 0.4474(3) 0.04988(12) 0.0296(6) Uani 1 1 d .
H63A H 0.1835 0.4101 0.0488 0.035 Uiso 1 1 calc R
H63B H 0.0888 0.4020 0.0158 0.035 Uiso 1 1 calc R
C64 C 0.22584(14) 0.2945(2) 0.20424(10) 0.0221(5) Uani 1 1 d .
H64A H 0.2405 0.3800 0.1827 0.027 Uiso 1 1 calc R
C65 C 0.30942(15) 0.2357(3) 0.23143(11) 0.0256(5) Uani 1 1 d .
H65A H 0.2955 0.1542 0.2557 0.031 Uiso 1 1 calc R
H65B H 0.3352 0.2987 0.2636 0.031 Uiso 1 1 calc R
C66 C 0.37759(14) 0.2014(3) 0.18151(11) 0.0257(5) Uani 1 1 d .
H66A H 0.3549 0.1275 0.1534 0.031 Uiso 1 1 calc R
C67 C 0.45963(16) 0.1541(3) 0.21742(14) 0.0360(6) Uani 1 1 d .
H67A H 0.5031 0.1327 0.1853 0.054 Uiso 1 1 calc R
H67B H 0.4470 0.0752 0.2432 0.054 Uiso 1 1 calc R
H67C H 0.4815 0.2239 0.2468 0.054 Uiso 1 1 calc R
C68 C 0.39859(16) 0.3169(3) 0.13680(13) 0.0342(6) Uani 1 1 d .
H68A H 0.4421 0.2895 0.1059 0.051 Uiso 1 1 calc R
H68B H 0.4209 0.3907 0.1634 0.051 Uiso 1 1 calc R
H68C H 0.3463 0.3447 0.1124 0.051 Uiso 1 1 calc R

loop_
_atom_site_aniso_label
_atom_site_aniso_U_11
_atom_site_aniso_U_22
_atom_site_aniso_U_33
_atom_site_aniso_U_23
_atom_site_aniso_U_13
_atom_site_aniso_U_12
O1 0.0316(8) 0.0141(10) 0.0329(8) 0.0004(7) 0.0079(7) -0.0033(7)
O2 0.0275(8) 0.0131(9) 0.0343(8) -0.0036(8) 0.0032(6) 0.0019(7)
C1 0.0278(11) 0.0156(14) 0.0294(11) -0.0007(10) 0.0046(9) 0.0004(10)
C2 0.0416(14) 0.0159(14) 0.0343(13) -0.0053(11) 0.0090(11) -0.0067(11)
C3 0.0405(14) 0.0261(16) 0.0362(13) -0.0034(12) -0.0045(11) -0.0105(12)
C4 0.0315(12) 0.0266(16) 0.0311(12) 0.0026(11) -0.0015(10) -0.0054(11)
C5 0.0253(11) 0.0227(15) 0.0251(11) 0.0017(10) 0.0023(9) -0.0030(10)
C6 0.0233(11) 0.0179(13) 0.0265(11) -0.0008(10) 0.0045(9) -0.0005(10)
C7 0.0235(11) 0.0221(15) 0.0268(11) 0.0035(10) -0.0001(9) -0.0035(10)
C8 0.0260(12) 0.0319(17) 0.0430(14) 0.0122(13) -0.0011(10) -0.0039(12)
C9 0.0286(13) 0.0288(17) 0.0480(15) 0.0149(13) -0.0007(11) 0.0026(12)
C10 0.0319(12) 0.0250(16) 0.0310(12) 0.0046(11) -0.0015(10) -0.0042(11)
C11 0.0270(11) 0.0251(15) 0.0289(11) 0.0019(11) 0.0019(9) -0.0042(11)
C12 0.0222(11) 0.0241(15) 0.0326(12) 0.0001(11) 0.0003(9) -0.0031(10)
C13 0.0233(10) 0.0133(13) 0.0297(11) 0.0014(10) 0.0025(9) 0.0008(9)
C14 0.0305(12) 0.0162(14) 0.0286(11) -0.0008(10) 0.0009(9) 0.0018(10)
C15 0.0349(12) 0.0215(15) 0.0269(11) 0.0034(11) -0.0035(9) -0.0055(11)
C16 0.0372(14) 0.0368(19) 0.0488(15) -0.0015(13) -0.0122(12) -0.0020(13)
C17 0.0444(15) 0.0309(17) 0.0300(13) -0.0038(11) -0.0027(11) -0.0051(12)
O3 0.0334(9) 0.0138(10) 0.0355(9) -0.0001(7) 0.0080(7) 0.0052(7)
O4 0.0294(8) 0.0125(9) 0.0398(9) 0.0037(8) 0.0073(7) 0.0007(7)
C18 0.0263(11) 0.0166(14) 0.0286(11) -0.0004(10) 0.0010(9) -0.0028(10)
C19 0.0323(12) 0.0124(14) 0.0333(12) 0.0012(10) 0.0015(10) 0.0002(10)
C20 0.0363(13) 0.0208(15) 0.0284(12) 0.0038(11) 0.0008(10) 0.0034(11)
C21 0.0302(12) 0.0220(15) 0.0277(12) -0.0001(10) 0.0003(10) 0.0003(11)
C22 0.0223(11) 0.0196(14) 0.0263(11) -0.0017(10) 0.0047(9) -0.0023(9)
C23 0.0224(11) 0.0131(13) 0.0295(11) 0.0013(10) 0.0012(9) -0.0006(9)
C24 0.0275(12) 0.0191(14) 0.0251(11) 0.0005(10) 0.0026(9) -0.0025(10)
C25 0.0291(12) 0.0277(16) 0.0324(13) -0.0046(11) 0.0011(10) -0.0034(11)
C26 0.0444(15) 0.0288(17) 0.0293(12) -0.0041(11) 0.0010(10) -0.0125(12)
C27 0.0483(15) 0.0144(14) 0.0307(12) -0.0017(10) 0.0025(11) -0.0013(12)
C28 0.0388(13) 0.0202(15) 0.0343(12) -0.0021(11) 0.0014(10) 0.0049(11)
C29 0.0283(12) 0.0206(14) 0.0308(12) 0.0011(11) 0.0021(9) 0.0008(10)
C30 0.0233(10) 0.0123(13) 0.0326(11) 0.0006(10) 0.0003(9) 0.0008(10)
C31 0.0483(15) 0.0145(14) 0.0294(12) 0.0039(10) -0.0041(10) -0.0005(11)
C32 0.0396(14) 0.0254(17) 0.0471(15) 0.0131(13) -0.0164(11) -0.0087(12)
C33 0.0272(13) 0.0312(18) 0.0685(18) 0.0157(15) -0.0085(12) -0.0007(12)
C34 0.084(2) 0.044(2) 0.068(2) 0.0155(18) -0.0429(19) -0.0165(19)
O5 0.0464(10) 0.0137(10) 0.0265(8) -0.0044(7) -0.0018(7) 0.0056(8)
O6 0.0302(8) 0.0158(10) 0.0262(8) 0.0029(7) 0.0019(6) -0.0032(7)
C35 0.0381(13) 0.0157(14) 0.0246(11) 0.0012(10) -0.0022(9) -0.0038(11)
C36 0.0462(14) 0.0181(14) 0.0328(12) -0.0015(11) -0.0036(11) 0.0051(12)
C37 0.0329(13) 0.0317(17) 0.0355(13) -0.0037(11) -0.0034(10) 0.0068(12)
C38 0.0319(12) 0.0245(15) 0.0271(11) -0.0034(10) 0.0004(9) -0.0052(11)
C39 0.0292(11) 0.0186(14) 0.0206(10) 0.0014(10) 0.0010(8) -0.0014(10)
C40 0.0274(11) 0.0219(14) 0.0214(10) 0.0000(10) 0.0025(9) -0.0020(10)
C41 0.0366(13) 0.0187(14) 0.0226(11) -0.0008(10) -0.0042(9) -0.0009(11)
C42 0.0502(15) 0.0229(16) 0.0326(12) 0.0005(12) -0.0093(11) -0.0084(13)
C43 0.072(2) 0.0179(17) 0.0493(17) -0.0006(13) -0.0275(14) -0.0071(14)
C44 0.079(2) 0.0260(18) 0.0512(17) -0.0221(14) -0.0301(15) 0.0169(16)
C45 0.0547(17) 0.050(2) 0.0384(14) -0.0183(15) -0.0125(12) 0.0197(16)
C46 0.0408(14) 0.0325(17) 0.0252(12) -0.0053(11) -0.0018(10) 0.0050(12)
C47 0.0277(11) 0.0174(13) 0.0227(10) 0.0014(10) 0.0036(8) -0.0005(10)
C48 0.0293(12) 0.0169(14) 0.0272(11) 0.0026(10) 0.0002(9) -0.0031(10)
C49 0.0308(12) 0.0217(15) 0.0264(11) 0.0051(10) 0.0000(9) -0.0021(11)
C50 0.0392(14) 0.0267(16) 0.0370(13) -0.0012(11) -0.0026(11) 0.0051(12)
C51 0.0270(12) 0.0331(17) 0.0351(13) 0.0006(12) 0.0004(10) -0.0020(11)
O7 0.0441(10) 0.0143(10) 0.0243(8) 0.0013(7) 0.0039(7) -0.0048(8)
O8 0.0335(9) 0.0157(10) 0.0295(8) -0.0037(7) 0.0033(7) -0.0002(7)
C52 0.0281(11) 0.0154(13) 0.0252(11) -0.0014(10) 0.0034(9) 0.0006(10)
C53 0.0426(14) 0.0119(13) 0.0249(11) -0.0009(10) 0.0047(10) -0.0043(10)
C54 0.0322(12) 0.0226(15) 0.0306(12) 0.0036(10) -0.0017(9) -0.0088(11)
C55 0.0290(12) 0.0206(14) 0.0284(12) 0.0028(10) -0.0024(9) -0.0008(10)
C56 0.0242(11) 0.0171(13) 0.0217(10) -0.0008(9) 0.0024(8) -0.0003(10)
C57 0.0234(11) 0.0155(13) 0.0252(10) 0.0011(10) 0.0059(8) 0.0011(10)
C58 0.0291(12) 0.0179(14) 0.0224(11) 0.0004(9) -0.0031(9) -0.0040(10)
C59 0.0330(13) 0.0224(16) 0.0365(13) 0.0044(11) 0.0088(10) 0.0039(11)
C60 0.0425(14) 0.0224(16) 0.0342(13) 0.0020(11) 0.0036(11) 0.0052(12)
C61 0.0366(13) 0.0179(14) 0.0293(12) 0.0037(10) -0.0057(10) 0.0020(11)
C62 0.0319(13) 0.0256(16) 0.0415(13) 0.0130(12) 0.0053(10) -0.0013(11)
C63 0.0328(12) 0.0231(15) 0.0332(13) 0.0065(11) 0.0077(10) 0.0041(11)
C64 0.0267(11) 0.0114(13) 0.0283(11) -0.0007(10) 0.0011(9) -0.0020(10)
C65 0.0297(12) 0.0166(14) 0.0303(12) -0.0019(10) -0.0017(9) -0.0013(10)
C66 0.0242(11) 0.0187(14) 0.0341(12) -0.0047(11) -0.0011(9) -0.0028(10)
C67 0.0310(13) 0.0298(17) 0.0469(15) -0.0049(12) -0.0033(11) 0.0011(12)
C68 0.0352(13) 0.0261(16) 0.0414(13) -0.0020(12) 0.0028(11) -0.0056(12)

loop_
_atom_type_symbol
_atom_type_description
_atom_type_scat_dispersion_real
_atom_type_scat_dispersion_imag
_atom_type_scat_source
C C 0.0181 0.0091 'International Tables Vol C Tables 4.2.6.8 and 6.1.1.4'
H H 0.0000 0.0000 'International Tables Vol C Tables 4.2.6.8 and 6.1.1.4'
O O 0.0492 0.0322 'International Tables Vol C Tables 4.2.6.8 and 6.1.1.4'

loop_
_geom_angle_atom_site_label_1
_geom_angle_atom_site_label_2
_geom_angle_atom_site_label_3
_geom_angle
C1 O1 H1O 110(2)
C13 O2 H2O 100.0(19)
O1 C1 C2 110.68(19)
O1 C1 C6 107.78(18)
C2 C1 C6 111.9(2)
O1 C1 H1A 108.8
C2 C1 H1A 108.8
C6 C1 H1A 108.8
C1 C2 C3 110.5(2)
C1 C2 H2A 109.5
C3 C2 H2A 109.5
C1 C2 H2B 109.5
C3 C2 H2B 109.5
H2A C2 H2B 108.1
C4 C3 C2 111.6(2)
C4 C3 H3A 109.3
C2 C3 H3A 109.3
C4 C3 H3B 109.3
C2 C3 H3B 109.3
H3A C3 H3B 108.0
C5 C4 C3 126.1(2)
C5 C4 H4 117.0
C3 C4 H4 117.0
C4 C5 C7 122.9(2)
C4 C5 C6 120.0(2)
C7 C5 C6 117.0(2)
C1 C6 C5 113.2(2)
C1 C6 C13 111.84(19)
C5 C6 C13 113.3(2)
C1 C6 H6A 105.9
C5 C6 H6A 105.9
C13 C6 H6A 105.9
C5 C7 C8 115.4(2)
C5 C7 C12 111.3(2)
C8 C7 C12 108.61(19)
C5 C7 H7A 107.0
C8 C7 H7A 107.0
C12 C7 H7A 107.0
C9 C8 C7 111.4(2)
C9 C8 H8A 109.3
C7 C8 H8A 109.3
C9 C8 H8B 109.3
C7 C8 H8B 109.3
H8A C8 H8B 108.0
C10 C9 C8 110.7(2)
C10 C9 H9A 109.5
C8 C9 H9A 109.5
C10 C9 H9B 109.5
C8 C9 H9B 109.5
H9A C9 H9B 108.1
C11 C10 C9 110.4(2)
C11 C10 H10A 109.6
C9 C10 H10A 109.6
C11 C10 H10B 109.6
C9 C10 H10B 109.6
H10A C10 H10B 108.1
C10 C11 C12 111.7(2)
C10 C11 H11A 109.3
C12 C11 H11A 109.3
C10 C11 H11B 109.3
C12 C11 H11B 109.3
H11A C11 H11B 107.9
C11 C12 C7 112.2(2)
C11 C12 H12A 109.2
C7 C12 H12A 109.2
C11 C12 H12B 109.2
C7 C12 H12B 109.2
H12A C12 H12B 107.9
O2 C13 C14 111.89(18)
O2 C13 C6 110.73(17)
C14 C13 C6 111.86(19)
O2 C13 H13A 107.4
C14 C13 H13A 107.4
C6 C13 H13A 107.4
C13 C14 C15 116.0(2)
C13 C14 H14A 108.3
C15 C14 H14A 108.3
C13 C14 H14B 108.3
C15 C14 H14B 108.3
H14A C14 H14B 107.4
C17 C15 C16 110.7(2)
C17 C15 C14 112.6(2)
C16 C15 C14 109.6(2)
C17 C15 H15A 107.9
C16 C15 H15A 107.9
C14 C15 H15A 107.9
C15 C16 H16A 109.5
C15 C16 H16B 109.5
H16A C16 H16B 109.5
C15 C16 H16C 109.5
H16A C16 H16C 109.5
H16B C16 H16C 109.5
C15 C17 H17A 109.5
C15 C17 H17B 109.5
H17A C17 H17B 109.5
C15 C17 H17C 109.5
H17A C17 H17C 109.5
H17B C17 H17C 109.5
C18 O3 H3O 111(2)
C30 O4 H4O 98(2)
O3 C18 C19 111.39(19)
O3 C18 C23 107.65(18)
C19 C18 C23 111.40(19)
O3 C18 H18A 108.8
C19 C18 H18A 108.8
C23 C18 H18A 108.8
C18 C19 C20 110.9(2)
C18 C19 H19A 109.5
C20 C19 H19A 109.5
C18 C19 H19B 109.5
C20 C19 H19B 109.5
H19A C19 H19B 108.0
C21 C20 C19 112.1(2)
C21 C20 H20A 109.2
C19 C20 H20A 109.2
C21 C20 H20B 109.2
C19 C20 H20B 109.2
H20A C20 H20B 107.9
C22 C21 C20 126.5(2)
C22 C21 H21 116.7
C20 C21 H21 116.7
C21 C22 C24 122.6(2)
C21 C22 C23 119.6(2)
C24 C22 C23 117.6(2)
C18 C23 C22 112.25(19)
C18 C23 C30 112.16(18)
C22 C23 C30 112.94(19)
C18 C23 H23A 106.3
C22 C23 H23A 106.3
C30 C23 H23A 106.3
C22 C24 C29 111.2(2)
C22 C24 C25 115.0(2)
C29 C24 C25 108.73(19)
C22 C24 H24A 107.2
C29 C24 H24A 107.2
C25 C24 H24A 107.2
C26 C25 C24 110.6(2)
C26 C25 H25A 109.5
C24 C25 H25A 109.5
C26 C25 H25B 109.5
C24 C25 H25B 109.5
H25A C25 H25B 108.1
C27 C26 C25 110.7(2)
C27 C26 H26A 109.5
C25 C26 H26A 109.5
C27 C26 H26B 109.5
C25 C26 H26B 109.5
H26A C26 H26B 108.1
C26 C27 C28 111.1(2)
C26 C27 H27A 109.4
C28 C27 H27A 109.4
C26 C27 H27B 109.4
C28 C27 H27B 109.4
H27A C27 H27B 108.0
C27 C28 C29 111.4(2)
C27 C28 H28A 109.3
C29 C28 H28A 109.3
C27 C28 H28B 109.3
C29 C28 H28B 109.3
H28A C28 H28B 108.0
C28 C29 C24 112.9(2)
C28 C29 H29A 109.0
C24 C29 H29A 109.0
C28 C29 H29B 109.0
C24 C29 H29B 109.0
H29A C29 H29B 107.8
O4 C30 C31 109.06(18)
O4 C30 C23 110.62(17)
C31 C30 C23 115.3(2)
O4 C30 H30A 107.2
C31 C30 H30A 107.2
C23 C30 H30A 107.2
C30 C31 C32 116.7(2)
C30 C31 H31A 108.1
C32 C31 H31A 108.1
C30 C31 H31B 108.1
C32 C31 H31B 108.1
H31A C31 H31B 107.3
C33 C32 C34 109.7(3)
C33 C32 C31 113.0(2)
C34 C32 C31 110.2(3)
C33 C32 H32 107.9
C34 C32 H32 107.9
C31 C32 H32 107.9
C32 C33 H33A 109.5
C32 C33 H33B 109.5
H33A C33 H33B 109.5
C32 C33 H33C 109.5
H33A C33 H33C 109.5
H33B C33 H33C 109.5
C32 C34 H34A 109.5
C32 C34 H34B 109.5
H34A C34 H34B 109.5
C32 C34 H34C 109.5
H34A C34 H34C 109.5
H34B C34 H34C 109.5
C35 O5 H5O 103(2)
C47 O6 H6O 100.9(19)
O5 C35 C36 109.72(19)
O5 C35 C40 108.63(19)
C36 C35 C40 111.8(2)
O5 C35 H35A 108.9
C36 C35 H35A 108.9
C40 C35 H35A 108.9
C37 C36 C35 110.0(2)
C37 C36 H36A 109.7
C35 C36 H36A 109.7
C37 C36 H36B 109.7
C35 C36 H36B 109.7
H36A C36 H36B 108.2
C38 C37 C36 110.9(2)
C38 C37 H37A 109.5
C36 C37 H37A 109.5
C38 C37 H37B 109.5
C36 C37 H37B 109.5
H37A C37 H37B 108.0
C39 C38 C37 124.4(2)
C39 C38 H38A 117.8
C37 C38 H38A 117.8
C38 C39 C41 122.0(2)
C38 C39 C40 121.6(2)
C41 C39 C40 116.29(19)
C35 C40 C39 112.90(19)
C35 C40 C47 112.28(19)
C39 C40 C47 112.8(2)
C35 C40 H40A 106.0
C39 C40 H40A 106.0
C47 C40 H40A 106.0
C39 C41 C42 114.9(2)
C39 C41 C46 110.3(2)
C42 C41 C46 109.5(2)
C39 C41 H41A 107.3
C42 C41 H41A 107.3
C46 C41 H41A 107.3
C43 C42 C41 111.3(2)
C43 C42 H42A 109.4
C41 C42 H42A 109.4
C43 C42 H42B 109.4
C41 C42 H42B 109.4
H42A C42 H42B 108.0
C42 C43 C44 111.2(3)
C42 C43 H43A 109.4
C44 C43 H43A 109.4
C42 C43 H43B 109.4
C44 C43 H43B 109.4
H43A C43 H43B 108.0
C45 C44 C43 111.0(2)
C45 C44 H44A 109.4
C43 C44 H44A 109.4
C45 C44 H44B 109.4
C43 C44 H44B 109.4
H44A C44 H44B 108.0
C44 C45 C46 111.7(2)
C44 C45 H45A 109.3
C46 C45 H45A 109.3
C44 C45 H45B 109.3
C46 C45 H45B 109.3
H45A C45 H45B 107.9
C45 C46 C41 112.4(2)
C45 C46 H46A 109.1
C41 C46 H46A 109.1
C45 C46 H46B 109.1
C41 C46 H46B 109.1
H46A C46 H46B 107.9
O6 C47 C48 109.60(17)
O6 C47 C40 110.07(17)
C48 C47 C40 113.9(2)
O6 C47 H47A 107.7
C48 C47 H47A 107.7
C40 C47 H47A 107.7
C47 C48 C49 113.1(2)
C47 C48 H48A 109.0
C49 C48 H48A 109.0
C47 C48 H48B 109.0
C49 C48 H48B 109.0
H48A C48 H48B 107.8
C51 C49 C50 110.0(2)
C51 C49 C48 110.8(2)
C50 C49 C48 111.44(19)
C51 C49 H49A 108.2
C50 C49 H49A 108.2
C48 C49 H49A 108.2
C49 C50 H50A 109.5
C49 C50 H50B 109.5
H50A C50 H50B 109.5
C49 C50 H50C 109.5
H50A C50 H50C 109.5
H50B C50 H50C 109.5
C49 C51 H51A 109.5
C49 C51 H51B 109.5
H51A C51 H51B 109.5
C49 C51 H51C 109.5
H51A C51 H51C 109.5
H51B C51 H51C 109.5
C52 O7 H7O 107(2)
C64 O8 H8O 99(2)
O7 C52 C53 110.61(18)
O7 C52 C57 107.87(18)
C53 C52 C57 111.67(19)
O7 C52 H52A 108.9
C53 C52 H52A 108.9
C57 C52 H52A 108.9
C54 C53 C52 109.8(2)
C54 C53 H53A 109.7
C52 C53 H53A 109.7
C54 C53 H53B 109.7
C52 C53 H53B 109.7
H53A C53 H53B 108.2
C55 C54 C53 111.1(2)
C55 C54 H54A 109.4
C53 C54 H54A 109.4
C55 C54 H54B 109.4
C53 C54 H54B 109.4
H54A C54 H54B 108.0
C56 C55 C54 125.6(2)
C56 C55 H55A 117.2
C54 C55 H55A 117.2
C55 C56 C58 122.0(2)
C55 C56 C57 120.5(2)
C58 C56 C57 117.42(19)
C52 C57 C56 112.37(19)
C52 C57 C64 111.54(19)
C56 C57 C64 112.47(19)
C52 C57 H57A 106.7
C56 C57 H57A 106.7
C64 C57 H57A 106.7
C59 C58 C56 115.18(19)
C59 C58 C63 108.76(19)
C56 C58 C63 110.6(2)
C59 C58 H58A 107.3
C56 C58 H58A 107.3
C63 C58 H58A 107.3
C58 C59 C60 111.3(2)
C58 C59 H59A 109.4
C60 C59 H59A 109.4
C58 C59 H59B 109.4
C60 C59 H59B 109.4
H59A C59 H59B 108.0
C61 C60 C59 110.2(2)
C61 C60 H60A 109.6
C59 C60 H60A 109.6
C61 C60 H60B 109.6
C59 C60 H60B 109.6
H60A C60 H60B 108.1
C62 C61 C60 111.4(2)
C62 C61 H61A 109.3
C60 C61 H61A 109.3
C62 C61 H61B 109.3
C60 C61 H61B 109.3
H61A C61 H61B 108.0
C61 C62 C63 112.6(2)
C61 C62 H62A 109.1
C63 C62 H62A 109.1
C61 C62 H62B 109.1
C63 C62 H62B 109.1
H62A C62 H62B 107.8
C62 C63 C58 112.3(2)
C62 C63 H63A 109.2
C58 C63 H63A 109.2
C62 C63 H63B 109.2
C58 C63 H63B 109.2
H63A C63 H63B 107.9
O8 C64 C65 108.46(17)
O8 C64 C57 109.95(17)
C65 C64 C57 116.6(2)
O8 C64 H64A 107.1
C65 C64 H64A 107.1
C57 C64 H64A 107.1
C64 C65 C66 116.69(19)
C64 C65 H65A 108.1
C66 C65 H65A 108.1
C64 C65 H65B 108.1
C66 C65 H65B 108.1
H65A C65 H65B 107.3
C68 C66 C67 109.6(2)
C68 C66 C65 113.0(2)
C67 C66 C65 109.8(2)
C68 C66 H66A 108.1
C67 C66 H66A 108.1
C65 C66 H66A 108.1
C66 C67 H67A 109.5
C66 C67 H67B 109.5
H67A C67 H67B 109.5
C66 C67 H67C 109.5
H67A C67 H67C 109.5
H67B C67 H67C 109.5
C66 C68 H68A 109.5
C66 C68 H68B 109.5
H68A C68 H68B 109.5
C66 C68 H68C 109.5
H68A C68 H68C 109.5
H68B C68 H68C 109.5

loop_
_geom_bond_atom_site_label_1
_geom_bond_atom_site_label_2
_geom_bond_distance
O1 C1 1.440(3)
O1 H1O 0.862(18)
O2 C13 1.440(3)
O2 H2O 0.848(18)
C1 C2 1.516(3)
C1 C6 1.524(3)
C1 H1A 1.0000
C2 C3 1.524(4)
C2 H2A 0.9900
C2 H2B 0.9900
C3 C4 1.493(4)
C3 H3A 0.9900
C3 H3B 0.9900
C4 C5 1.335(4)
C4 H4 0.9500
C5 C7 1.509(4)
C5 C6 1.530(3)
C6 C13 1.545(3)
C6 H6A 1.0000
C7 C8 1.536(3)
C7 C12 1.537(3)
C7 H7A 1.0000
C8 C9 1.524(4)
C8 H8A 0.9900
C8 H8B 0.9900
C9 C10 1.522(3)
C9 H9A 0.9900
C9 H9B 0.9900
C10 C11 1.515(3)
C10 H10A 0.9900
C10 H10B 0.9900
C11 C12 1.521(4)
C11 H11A 0.9900
C11 H11B 0.9900
C12 H12A 0.9900
C12 H12B 0.9900
C13 C14 1.528(3)
C13 H13A 1.0000
C14 C15 1.531(3)
C14 H14A 0.9900
C14 H14B 0.9900
C15 C17 1.521(4)
C15 C16 1.522(4)
C15 H15A 1.0000
C16 H16A 0.9800
C16 H16B 0.9800
C16 H16C 0.9800
C17 H17A 0.9800
C17 H17B 0.9800
C17 H17C 0.9800
O3 C18 1.439(3)
O3 H3O 0.851(18)
O4 C30 1.438(3)
O4 H4O 0.845(18)
C18 C19 1.509(3)
C18 C23 1.528(3)
C18 H18A 1.0000
C19 C20 1.523(3)
C19 H19A 0.9900
C19 H19B 0.9900
C20 C21 1.490(4)
C20 H20A 0.9900
C20 H20B 0.9900
C21 C22 1.330(3)
C21 H21 0.9500
C22 C24 1.515(3)
C22 C23 1.537(3)
C23 C30 1.541(3)
C23 H23A 1.0000
C24 C29 1.536(3)
C24 C25 1.537(3)
C24 H24A 1.0000
C25 C26 1.525(4)
C25 H25A 0.9900
C25 H25B 0.9900
C26 C27 1.517(4)
C26 H26A 0.9900
C26 H26B 0.9900
C27 C28 1.525(4)
C27 H27A 0.9900
C27 H27B 0.9900
C28 C29 1.525(4)
C28 H28A 0.9900
C28 H28B 0.9900
C29 H29A 0.9900
C29 H29B 0.9900
C30 C31 1.521(3)
C30 H30A 1.0000
C31 C32 1.530(4)
C31 H31A 0.9900
C31 H31B 0.9900
C32 C33 1.516(4)
C32 C34 1.529(4)
C32 H32 1.0000
C33 H33A 0.9800
C33 H33B 0.9800
C33 H33C 0.9800
C34 H34A 0.9800
C34 H34B 0.9800
C34 H34C 0.9800
O5 C35 1.439(3)
O5 H5O 0.866(18)
O6 C47 1.449(3)
O6 H6O 0.858(18)
C35 C36 1.519(3)
C35 C40 1.521(4)
C35 H35A 1.0000
C36 C37 1.510(4)
C36 H36A 0.9900
C36 H36B 0.9900
C37 C38 1.501(4)
C37 H37A 0.9900
C37 H37B 0.9900
C38 C39 1.329(3)
C38 H38A 0.9500
C39 C41 1.518(4)
C39 C40 1.526(3)
C40 C47 1.538(3)
C40 H40A 1.0000
C41 C42 1.524(4)
C41 C46 1.544(3)
C41 H41A 1.0000
C42 C43 1.518(4)
C42 H42A 0.9900
C42 H42B 0.9900
C43 C44 1.522(5)
C43 H43A 0.9900
C43 H43B 0.9900
C44 C45 1.513(5)
C44 H44A 0.9900
C44 H44B 0.9900
C45 C46 1.522(4)
C45 H45A 0.9900
C45 H45B 0.9900
C46 H46A 0.9900
C46 H46B 0.9900
C47 C48 1.527(3)
C47 H47A 1.0000
C48 C49 1.538(3)
C48 H48A 0.9900
C48 H48B 0.9900
C49 C51 1.521(4)
C49 C50 1.522(4)
C49 H49A 1.0000
C50 H50A 0.9800
C50 H50B 0.9800
C50 H50C 0.9800
C51 H51A 0.9800
C51 H51B 0.9800
C51 H51C 0.9800
O7 C52 1.439(3)
O7 H7O 0.831(18)
O8 C64 1.442(3)
O8 H8O 0.864(18)
C52 C53 1.514(3)
C52 C57 1.526(3)
C52 H52A 1.0000
C53 C54 1.512(3)
C53 H53A 0.9900
C53 H53B 0.9900
C54 C55 1.499(4)
C54 H54A 0.9900
C54 H54B 0.9900
C55 C56 1.333(3)
C55 H55A 0.9500
C56 C58 1.520(3)
C56 C57 1.529(3)
C57 C64 1.541(3)
C57 H57A 1.0000
C58 C59 1.518(3)
C58 C63 1.544(3)
C58 H58A 1.0000
C59 C60 1.528(4)
C59 H59A 0.9900
C59 H59B 0.9900
C60 C61 1.523(3)
C60 H60A 0.9900
C60 H60B 0.9900
C61 C62 1.513(4)
C61 H61A 0.9900
C61 H61B 0.9900
C62 C63 1.521(4)
C62 H62A 0.9900
C62 H62B 0.9900
C63 H63A 0.9900
C63 H63B 0.9900
C64 C65 1.517(3)
C64 H64A 1.0000
C65 C66 1.534(3)
C65 H65A 0.9900
C65 H65B 0.9900
C66 C68 1.525(4)
C66 C67 1.526(3)
C66 H66A 1.0000
C67 H67A 0.9800
C67 H67B 0.9800
C67 H67C 0.9800
C68 H68A 0.9800
C68 H68B 0.9800
C68 H68C 0.9800

loop_
_geom_hbond_atom_site_label_D
_geom_hbond_atom_site_label_H
_geom_hbond_atom_site_label_A
_geom_hbond_distance_DH
_geom_hbond_distance_HA
_geom_hbond_distance_DA
_geom_hbond_angle_DHA
_geom_hbond_site_symmetry_A
O1 H1O O4 0.862(18) 1.838(18) 2.698(2) 176(3) 1_545
O2 H2O O1 0.848(18) 1.88(2) 2.651(2) 150(3) .
O3 H3O O2 0.851(18) 1.904(18) 2.750(2) 172(3) .
O4 H4O O3 0.845(18) 1.86(2) 2.650(2) 156(3) .
O5 H5O O8 0.866(18) 1.834(19) 2.697(2) 174(3) .
O6 H6O O5 0.858(18) 1.89(2) 2.648(3) 147(3) .
O7 H7O O6 0.831(18) 1.914(19) 2.741(2) 173(3) 1_545
O8 H8O O7 0.864(18) 1.88(2) 2.668(2) 151(3) .

loop_
_geom_torsion_atom_site_label_1
_geom_torsion_atom_site_label_2
_geom_torsion_atom_site_label_3
_geom_torsion_atom_site_label_4
_geom_torsion
O1 C1 C2 C3 60.0(3)
C6 C1 C2 C3 -60.2(3)
C1 C2 C3 C4 45.6(3)
C2 C3 C4 C5 -16.7(4)
C3 C4 C5 C7 175.6(2)
C3 C4 C5 C6 -0.1(4)
O1 C1 C6 C5 -79.0(2)
C2 C1 C6 C5 42.9(3)
O1 C1 C6 C13 50.3(2)
C2 C1 C6 C13 172.25(18)
C4 C5 C6 C1 -13.0(3)
C7 C5 C6 C1 171.07(18)
C4 C5 C6 C13 -141.6(2)
C7 C5 C6 C13 42.4(3)
C4 C5 C7 C8 12.1(3)
C6 C5 C7 C8 -172.03(19)
C4 C5 C7 C12 -112.2(3)
C6 C5 C7 C12 63.6(3)
C5 C7 C8 C9 177.4(2)
C12 C7 C8 C9 -56.9(3)
C7 C8 C9 C10 58.6(3)
C8 C9 C10 C11 -56.7(3)
C9 C10 C11 C12 55.3(3)
C10 C11 C12 C7 -55.7(3)
C5 C7 C12 C11 -176.58(19)
C8 C7 C12 C11 55.3(3)
C1 C6 C13 O2 -73.0(2)
C5 C6 C13 O2 56.3(3)
C1 C6 C13 C14 52.5(2)
C5 C6 C13 C14 -178.15(18)
O2 C13 C14 C15 -81.4(2)
C6 C13 C14 C15 153.72(19)
C13 C14 C15 C17 64.9(3)
C13 C14 C15 C16 -171.4(2)
O3 C18 C19 C20 59.5(3)
C23 C18 C19 C20 -60.7(2)
C18 C19 C20 C21 42.5(3)
C19 C20 C21 C22 -13.1(3)
C20 C21 C22 C24 176.5(2)
C20 C21 C22 C23 0.1(4)
O3 C18 C23 C22 -75.5(2)
C19 C18 C23 C22 46.9(2)
O3 C18 C23 C30 52.9(2)
C19 C18 C23 C30 175.29(18)
C21 C22 C23 C18 -17.0(3)
C24 C22 C23 C18 166.44(18)
C21 C22 C23 C30 -145.0(2)
C24 C22 C23 C30 38.4(3)
C21 C22 C24 C29 -108.4(3)
C23 C22 C24 C29 68.1(2)
C21 C22 C24 C25 15.7(3)
C23 C22 C24 C25 -167.79(18)
C22 C24 C25 C26 176.73(19)
C29 C24 C25 C26 -57.9(3)
C24 C25 C26 C27 60.0(3)
C25 C26 C27 C28 -57.1(3)
C26 C27 C28 C29 53.6(3)
C27 C28 C29 C24 -53.6(3)
C22 C24 C29 C28 -177.2(2)
C25 C24 C29 C28 55.2(3)
C18 C23 C30 O4 -71.5(2)
C22 C23 C30 O4 56.6(3)
C18 C23 C30 C31 52.8(3)
C22 C23 C30 C31 -179.1(2)
O4 C30 C31 C32 -177.8(2)
C23 C30 C31 C32 57.1(3)
C30 C31 C32 C33 50.0(3)
C30 C31 C32 C34 173.2(3)
O5 C35 C36 C37 59.0(3)
C40 C35 C36 C37 -61.6(3)
C35 C36 C37 C38 50.3(3)
C36 C37 C38 C39 -20.3(3)
C37 C38 C39 C41 175.1(2)
C37 C38 C39 C40 -1.3(3)
O5 C35 C40 C39 -81.9(2)
C36 C35 C40 C39 39.3(3)
O5 C35 C40 C47 47.0(2)
C36 C35 C40 C47 168.22(19)
C38 C39 C40 C35 -8.3(3)
C41 C39 C40 C35 175.14(18)
C38 C39 C40 C47 -136.9(2)
C41 C39 C40 C47 46.5(2)
C38 C39 C41 C42 10.2(3)
C40 C39 C41 C42 -173.27(19)
C38 C39 C41 C46 -114.2(2)
C40 C39 C41 C46 62.3(2)
C39 C41 C42 C43 179.0(2)
C46 C41 C42 C43 -56.2(3)
C41 C42 C43 C44 58.1(3)
C42 C43 C44 C45 -56.3(3)
C43 C44 C45 C46 54.1(3)
C44 C45 C46 C41 -53.9(3)
C39 C41 C46 C45 -178.3(2)
C42 C41 C46 C45 54.3(3)
C35 C40 C47 O6 -73.2(2)
C39 C40 C47 O6 55.8(2)
C35 C40 C47 C48 50.3(2)
C39 C40 C47 C48 179.28(18)
O6 C47 C48 C49 -69.8(2)
C40 C47 C48 C49 166.42(18)
C47 C48 C49 C51 159.86(19)
C47 C48 C49 C50 -77.4(2)
O7 C52 C53 C54 57.3(3)
C57 C52 C53 C54 -62.8(2)
C52 C53 C54 C55 47.6(3)
C53 C54 C55 C56 -16.0(3)
C54 C55 C56 C58 173.7(2)
C54 C55 C56 C57 -3.2(3)
O7 C52 C57 C56 -78.9(2)
C53 C52 C57 C56 42.9(2)
O7 C52 C57 C64 48.5(2)
C53 C52 C57 C64 170.24(18)
C55 C56 C57 C52 -10.3(3)
C58 C56 C57 C52 172.63(18)
C55 C56 C57 C64 -137.2(2)
C58 C56 C57 C64 45.8(2)
C55 C56 C58 C59 22.4(3)
C57 C56 C58 C59 -160.56(19)
C55 C56 C58 C63 -101.4(2)
C57 C56 C58 C63 75.7(2)
C56 C58 C59 C60 176.6(2)
C63 C58 C59 C60 -58.7(3)
C58 C59 C60 C61 59.8(3)
C59 C60 C61 C62 -55.4(3)
C60 C61 C62 C63 52.5(3)
C61 C62 C63 C58 -52.7(3)
C59 C58 C63 C62 54.9(3)
C56 C58 C63 C62 -177.7(2)
C52 C57 C64 O8 -76.1(2)
C56 C57 C64 O8 51.2(2)
C52 C57 C64 C65 47.8(2)
C56 C57 C64 C65 175.14(18)
O8 C64 C65 C66 -177.4(2)
C57 C64 C65 C66 57.9(3)
C64 C65 C66 C68 52.9(3)
C64 C65 C66 C67 175.5(2)
